data_4020419
loop_
_publ_author_name
'Faiz Ahmed Khan'
'Jyotirmayee Dash'
'Ch. Sudheer'
'Nilam Sahu'
'Karuppasamy Parasuraman'

_publ_section_title
;
 Concise Synthesis of Novel Oxa-Bridged Compounds
;
_journal_name_full 'Journal of Organic Chemistry'
_journal_page_first 7565
_journal_page_last 7577
_journal_paper_doi 10.1021/jo0507385
_journal_volume 70
_journal_year 2005
_chemical_formula_moiety 'C23 H30 O14'
_chemical_formula_sum 'C23 H30 O14'
_chemical_formula_weight 530.47
_chemical_melting_point 127
_space_group_IT_number 15
_symmetry_cell_setting monoclinic
_symmetry_space_group_name_Hall '-C 2yc'
_symmetry_space_group_name_H-M 'C 1 2/c 1'
_cell_angle_alpha 90.00
_cell_angle_beta 96.510(7)
_cell_angle_gamma 90.00
_cell_formula_units_Z 4
_cell_length_a 19.7410(15)
_cell_length_b 9.5460(9)
_cell_length_c 13.3000(11)
_cell_measurement_temperature 293(2)
_cell_volume 2490.2(4)
_diffrn_ambient_temperature 293(2)
_exptl_crystal_density_diffrn 1.415
_cod_depositor_comments
;
The following automatic conversions were performed:
'_symmetry_cell_setting' value 'Monoclinic' changed to 'monoclinic'
according to '/home/saulius/struct/CIF-dictionaries/cif_core.dic'
dictionary named 'cif_core.dic' version 2.4.1 from 2010-06-29.

Automatic conversion script
Id: cif_fix_enum 1527 2010-12-29 10:47:43Z saulius 
;
_cod_original_sg_symbol_H-M 'C 2/c'
_cod_database_code 4020419

loop_
_symmetry_equiv_pos_as_xyz
'x, y, z'
'-x, y, -z+1/2'
'x+1/2, y+1/2, z'
'-x+1/2, y+1/2, -z+1/2'
'-x, -y, -z'
'x, -y, z-1/2'
'-x+1/2, -y+1/2, -z'
'x+1/2, -y+1/2, z-1/2'

loop_
_atom_site_label
_atom_site_type_symbol
_atom_site_fract_x
_atom_site_fract_y
_atom_site_fract_z
_atom_site_U_iso_or_equiv
_atom_site_adp_type
_atom_site_occupancy
_atom_site_symmetry_multiplicity
_atom_site_calc_flag
_atom_site_refinement_flags
_atom_site_disorder_assembly
_atom_site_disorder_group
O001 O 0.4490(2) 0.8067(5) 0.9844(3) 0.0396(12) Uiso 1 1 d . . .
O002 O 0.3878(3) 1.1345(6) 1.0090(4) 0.0507(14) Uiso 1 1 d . . .
O003 O 0.3765(2) 0.8658(5) 1.1968(3) 0.0392(12) Uiso 1 1 d . . .
O004 O 0.3363(2) 0.7672(5) 1.0098(4) 0.0453(13) Uiso 1 1 d . . .
O005 O 0.3369(2) 0.6055(5) 1.2313(4) 0.0448(13) Uiso 1 1 d . . .
O006 O 0.3223(3) 1.1259(6) 1.1357(5) 0.0678(17) Uiso 1 1 d . . .
O007 O 0.4215(3) 0.5040(7) 1.1605(5) 0.0735(19) Uiso 1 1 d . . .
C001 C 0.4813(3) 0.9522(7) 1.1571(5) 0.0356(16) Uiso 1 1 d . . .
H001 H 0.5092 0.9728 1.1026 0.043 Uiso 1 1 calc R . .
C002 C 0.4892(3) 0.7965(7) 1.1930(5) 0.0353(16) Uiso 1 1 d . . .
H002 H 0.5218 0.7455 1.1563 0.042 Uiso 1 1 calc R . .
C003 C 0.4162(3) 0.7491(7) 1.1614(5) 0.0335(16) Uiso 1 1 d . . .
C004 C 0.4050(3) 0.9464(7) 1.1185(5) 0.0317(15) Uiso 1 1 d . . .
C005 C 0.3917(4) 0.6064(8) 1.1858(5) 0.0428(18) Uiso 1 1 d . . .
C006 C 0.3077(4) 0.4685(9) 1.2505(7) 0.063(2) Uiso 1 1 d . . .
H00A H 0.2677 0.4808 1.2844 0.094 Uiso 1 1 calc R . .
H00B H 0.3407 0.4139 1.2924 0.094 Uiso 1 1 calc R . .
H00C H 0.2957 0.4209 1.1874 0.094 Uiso 1 1 calc R . .
C007 C 0.3671(3) 1.0778(7) 1.0911(5) 0.0339(16) Uiso 1 1 d . . .
C008 C 0.3513(4) 1.2574(9) 0.9674(7) 0.062(2) Uiso 1 1 d . . .
H00D H 0.3711 1.2891 0.9088 0.093 Uiso 1 1 calc R . .
H00E H 0.3544 1.3304 1.0174 0.093 Uiso 1 1 calc R . .
H00F H 0.3043 1.2339 0.9486 0.093 Uiso 1 1 calc R . .
C009 C 0.4007(3) 0.8115(7) 1.0523(5) 0.0331(16) Uiso 1 1 d . . .
C010 C 0.4605(4) 0.6712(9) 0.9427(7) 0.060(2) Uiso 1 1 d . . .
H01A H 0.4949 0.6783 0.8973 0.090 Uiso 1 1 calc R . .
H01B H 0.4189 0.6372 0.9065 0.090 Uiso 1 1 calc R . .
H01C H 0.4755 0.6074 0.9964 0.090 Uiso 1 1 calc R . .
C011 C 0.3067(4) 0.8445(9) 0.9230(6) 0.058(2) Uiso 1 1 d . . .
H01D H 0.2628 0.8059 0.8996 0.087 Uiso 1 1 calc R . .
H01E H 0.3359 0.8382 0.8702 0.087 Uiso 1 1 calc R . .
H01F H 0.3017 0.9409 0.9413 0.087 Uiso 1 1 calc R . .
C012 C 0.5000 1.0466(11) 1.2500 0.045(3) Uiso 1 2 d S . .
H01G H 0.4617 1.1061 1.2609 0.054 Uiso 0.50 1 calc PR . .
H01H H 0.5383 1.1061 1.2391 0.054 Uiso 0.50 1 calc PR . .

loop_
_geom_bond_atom_site_label_1
_geom_bond_atom_site_label_2
_geom_bond_distance
_geom_bond_site_symmetry_2
_geom_bond_publ_flag
O001 C009 1.387(8) . ?
O001 C010 1.436(9) . ?
O002 C007 1.324(8) . ?
O002 C008 1.453(10) . ?
O003 C004 1.459(8) . ?
O003 C003 1.470(8) . ?
O004 C009 1.397(8) . ?
O004 C011 1.436(9) . ?
O005 C005 1.299(8) . ?
O005 C006 1.463(10) . ?
O006 C007 1.210(8) . ?
O007 C005 1.208(9) . ?
C001 C004 1.536(9) . ?
C001 C012 1.540(9) . ?
C001 C002 1.563(9) . ?
C002 C003 1.523(9) . ?
C002 C002 1.529(13) 2_657 ?
C003 C005 1.494(10) . ?
C003 C009 1.567(9) . ?
C003 C004 1.974(10) . ?
C004 C007 1.484(9) . ?
C004 C009 1.557(9) . ?
C012 C001 1.540(9) 2_657 ?
